data_4119054
loop_
_publ_author_name
'Bo Zhang'
'Yao Wang'
'Sheng-Ping Yang'
'Yu Zhou'
'Wen-Bin Wu'
'Wei Tang'
'Jian-Ping Zuo'
'Ying Li'
'Jian-Min Yue'

_publ_section_title
;
 Ivorenolide A, an Unprecedented Immunosuppressive Macrolide from Khaya
 ivorensis: Structural Elucidation and Bioinspired Total Synthesis
;
_journal_name_full 'Journal of the American Chemical Society'
_journal_page_first 20605
_journal_page_last 20608
_journal_paper_doi 10.1021/ja310482z
_journal_volume 134
_journal_year 2012
_chemical_absolute_configuration unk
_chemical_formula_sum 'C18 H24 O5'
_chemical_formula_weight 320.37
_chemical_name_systematic
; 
 ? 
;
_space_group_IT_number 19
_symmetry_cell_setting orthorhombic
_symmetry_space_group_name_Hall 'P 2ac 2ab'
_symmetry_space_group_name_H-M 'P 21 21 21'
_atom_sites_solution_hydrogens geom
_atom_sites_solution_primary direct
_atom_sites_solution_secondary difmap
_audit_creation_method SHELXL-97
_cell_angle_alpha 90.00
_cell_angle_beta 90.00
_cell_angle_gamma 90.00
_cell_formula_units_Z 4
_cell_length_a 4.9507(4)
_cell_length_b 7.5613(7)
_cell_length_c 45.518(4)
_cell_measurement_reflns_used 4194
_cell_measurement_temperature 293(2)
_cell_measurement_theta_max 55.865
_cell_measurement_theta_min 5.370
_cell_volume 1703.9(3)
_computing_cell_refinement 'Bruker SMART'
_computing_data_collection 'Bruker SMART'
_computing_data_reduction 'Bruker SHELXTL'
_computing_molecular_graphics 'Bruker SHELXTL'
_computing_publication_material 'Bruker SHELXTL'
_computing_structure_refinement 'SHELXL-97 (Sheldrick, 1997)'
_computing_structure_solution 'SHELXS-97 (Sheldrick, 1990)'
_diffrn_ambient_temperature 293(2)
_diffrn_measured_fraction_theta_full 0.997
_diffrn_measured_fraction_theta_max 0.997
_diffrn_measurement_device_type 'CCD area detector'
_diffrn_measurement_method 'phi and omega scans'
_diffrn_radiation_monochromator graphite
_diffrn_radiation_source 'fine-focus sealed tube'
_diffrn_radiation_type MoK\a
_diffrn_radiation_wavelength 0.71073
_diffrn_reflns_av_R_equivalents 0.0614
_diffrn_reflns_av_sigmaI/netI 0.0343
_diffrn_reflns_limit_h_max 6
_diffrn_reflns_limit_h_min -5
_diffrn_reflns_limit_k_max 9
_diffrn_reflns_limit_k_min -9
_diffrn_reflns_limit_l_max 54
_diffrn_reflns_limit_l_min -58
_diffrn_reflns_number 10030
_diffrn_reflns_theta_full 27.00
_diffrn_reflns_theta_max 27.00
_diffrn_reflns_theta_min 1.79
_exptl_absorpt_coefficient_mu 0.090
_exptl_absorpt_correction_T_max 1.0000
_exptl_absorpt_correction_T_min 0.7837
_exptl_absorpt_correction_type empirical
_exptl_absorpt_process_details sadabs
_exptl_crystal_colour colorless
_exptl_crystal_density_diffrn 1.249
_exptl_crystal_description prismatic
_exptl_crystal_F_000 688
_exptl_crystal_size_max 0.408
_exptl_crystal_size_mid 0.369
_exptl_crystal_size_min 0.314
_refine_diff_density_max 0.219
_refine_diff_density_min -0.195
_refine_diff_density_rms 0.051
_refine_ls_abs_structure_details 'Flack H D (1983), Acta Cryst. A39, 876-881'
_refine_ls_abs_structure_Flack -10(10)
_refine_ls_extinction_method none
_refine_ls_goodness_of_fit_ref 1.127
_refine_ls_hydrogen_treatment mixed
_refine_ls_matrix_type full
_refine_ls_number_parameters 217
_refine_ls_number_reflns 2235
_refine_ls_number_restraints 0
_refine_ls_restrained_S_all 1.127
_refine_ls_R_factor_all 0.0527
_refine_ls_R_factor_gt 0.0480
_refine_ls_shift/su_max 0.000
_refine_ls_shift/su_mean 0.000
_refine_ls_structure_factor_coef Fsqd
_refine_ls_weighting_details 'calc w=1/[\s^2^(Fo^2^)+(0.0650P)^2^+0.1308P] where P=(Fo^2^+2Fc^2^)/3'
_refine_ls_weighting_scheme calc
_refine_ls_wR_factor_gt 0.1167
_refine_ls_wR_factor_ref 0.1192
_reflns_number_gt 2043
_reflns_number_total 2235
_reflns_threshold_expression >2sigma(I)
_cod_data_source_file ja310482z_si_001.cif
_cod_data_source_block cd28223
_cod_database_code 4119054

loop_
_symmetry_equiv_pos_as_xyz
'x, y, z'
'-x+1/2, -y, z+1/2'
'-x, y+1/2, -z+1/2'
'x+1/2, -y+1/2, -z'

loop_
_atom_site_label
_atom_site_type_symbol
_atom_site_fract_x
_atom_site_fract_y
_atom_site_fract_z
_atom_site_U_iso_or_equiv
_atom_site_adp_type
_atom_site_occupancy
_atom_site_symmetry_multiplicity
_atom_site_calc_flag
_atom_site_refinement_flags
O1 O 0.2194(4) 0.7579(2) 0.20520(4) 0.0503(5) Uani 1 1 d .
O2 O 0.4047(4) 1.0148(2) 0.19193(3) 0.0426(4) Uani 1 1 d .
O3 O -0.2442(4) 1.1127(2) 0.00741(3) 0.0440(4) Uani 1 1 d .
O4 O -0.5079(4) 1.3620(3) 0.05001(4) 0.0495(5) Uani 1 1 d .
O5 O 0.0208(5) 1.4057(2) 0.20796(4) 0.0557(5) Uani 1 1 d .
C1 C 0.3922(5) 0.8394(3) 0.19214(5) 0.0381(5) Uani 1 1 d .
C2 C 0.6135(5) 0.7577(4) 0.17449(5) 0.0509(7) Uani 1 1 d .
H2A H 0.7112 0.6740 0.1867 0.061 Uiso 1 1 calc R
H2B H 0.7392 0.8492 0.1684 0.061 Uiso 1 1 calc R
C3 C 0.5063(6) 0.6624(3) 0.14725(5) 0.0473(6) Uani 1 1 d .
H3A H 0.6576 0.6137 0.1364 0.057 Uiso 1 1 calc R
H3B H 0.3933 0.5644 0.1535 0.057 Uiso 1 1 calc R
C4 C 0.3448(5) 0.7806(3) 0.12712(5) 0.0405(5) Uani 1 1 d .
H4A H 0.4546 0.8813 0.1215 0.049 Uiso 1 1 calc R
H4B H 0.1882 0.8248 0.1376 0.049 Uiso 1 1 calc R
C5 C 0.2515(6) 0.6841(3) 0.09951(5) 0.0416(6) Uani 1 1 d .
H5A H 0.4083 0.6482 0.0882 0.050 Uiso 1 1 calc R
H5B H 0.1542 0.5780 0.1052 0.050 Uiso 1 1 calc R
C6 C 0.0703(5) 0.7982(3) 0.08037(4) 0.0389(5) Uani 1 1 d .
H6A H -0.0925 0.8268 0.0912 0.047 Uiso 1 1 calc R
H6B H 0.1628 0.9082 0.0760 0.047 Uiso 1 1 calc R
C7 C -0.0079(6) 0.7094(3) 0.05178(5) 0.0444(6) Uani 1 1 d .
H7A H -0.0944 0.5973 0.0561 0.053 Uiso 1 1 calc R
H7B H 0.1544 0.6850 0.0405 0.053 Uiso 1 1 calc R
C8 C -0.1983(6) 0.8217(3) 0.03321(5) 0.0451(6) Uani 1 1 d .
H8A H -0.2470 0.7563 0.0157 0.054 Uiso 1 1 calc R
H8B H -0.3624 0.8437 0.0443 0.054 Uiso 1 1 calc R
C9 C -0.0765(5) 0.9944(3) 0.02445(4) 0.0386(5) Uani 1 1 d .
H9 H 0.1102 0.9856 0.0174 0.046 Uiso 1 1 calc R
C10 C -0.1484(5) 1.1685(3) 0.03606(4) 0.0353(5) Uani 1 1 d .
H10 H -0.0029 1.2564 0.0358 0.042 Uiso 1 1 calc R
C11 C -0.3712(5) 1.2041(3) 0.05773(4) 0.0365(5) Uani 1 1 d .
H11 H -0.4990 1.1052 0.0576 0.044 Uiso 1 1 calc R
C12 C -0.2567(5) 1.2245(3) 0.08751(5) 0.0402(5) Uani 1 1 d .
C13 C -0.1572(5) 1.2332(3) 0.11110(5) 0.0434(6) Uani 1 1 d .
C14 C -0.0404(6) 1.2449(3) 0.13864(5) 0.0445(6) Uani 1 1 d .
C15 C 0.0628(6) 1.2594(3) 0.16214(5) 0.0454(6) Uani 1 1 d .
C16 C 0.1830(5) 1.2885(3) 0.19151(5) 0.0405(6) Uani 1 1 d .
H16 H 0.3630 1.3406 0.1891 0.049 Uiso 1 1 calc R
C17 C 0.2087(6) 1.1153(3) 0.20886(5) 0.0389(5) Uani 1 1 d .
H17 H 0.0351 1.0533 0.2096 0.047 Uiso 1 1 calc R
C18 C 0.3160(7) 1.1451(4) 0.23922(5) 0.0594(8) Uani 1 1 d .
H18A H 0.3322 1.0337 0.2492 0.089 Uiso 1 1 calc R
H18B H 0.1944 1.2204 0.2499 0.089 Uiso 1 1 calc R
H18C H 0.4903 1.2004 0.2381 0.089 Uiso 1 1 calc R
H4 H -0.572(7) 1.353(4) 0.0331(7) 0.068(10) Uiso 1 1 d .
H5 H 0.081(10) 1.510(6) 0.2061(9) 0.117(17) Uiso 1 1 d .

loop_
_atom_site_aniso_label
_atom_site_aniso_U_11
_atom_site_aniso_U_22
_atom_site_aniso_U_33
_atom_site_aniso_U_23
_atom_site_aniso_U_13
_atom_site_aniso_U_12
O1 0.0605(11) 0.0337(9) 0.0567(10) -0.0024(8) -0.0030(10) -0.0010(9)
O2 0.0506(10) 0.0377(9) 0.0395(8) 0.0016(7) 0.0011(8) 0.0004(8)
O3 0.0511(10) 0.0587(11) 0.0223(7) 0.0015(7) -0.0018(7) 0.0052(10)
O4 0.0529(11) 0.0589(11) 0.0368(9) -0.0093(8) -0.0104(8) 0.0132(10)
O5 0.0853(15) 0.0360(10) 0.0458(10) -0.0053(8) 0.0001(11) 0.0081(11)
C1 0.0444(13) 0.0382(12) 0.0318(11) -0.0013(9) -0.0155(10) 0.0026(11)
C2 0.0458(14) 0.0590(17) 0.0478(13) -0.0061(12) -0.0135(12) 0.0141(14)
C3 0.0579(15) 0.0426(13) 0.0414(12) -0.0038(10) -0.0025(13) 0.0134(13)
C4 0.0476(13) 0.0407(12) 0.0333(11) -0.0023(9) 0.0013(10) 0.0057(12)
C5 0.0535(14) 0.0397(13) 0.0315(10) -0.0028(9) -0.0002(11) 0.0034(13)
C6 0.0445(13) 0.0385(12) 0.0338(11) -0.0011(9) 0.0033(10) 0.0015(11)
C7 0.0558(15) 0.0377(12) 0.0396(11) -0.0038(10) -0.0011(12) -0.0012(13)
C8 0.0499(14) 0.0453(14) 0.0401(12) -0.0097(10) -0.0089(11) -0.0032(12)
C9 0.0377(12) 0.0505(13) 0.0275(10) -0.0026(9) -0.0010(9) 0.0008(12)
C10 0.0354(11) 0.0424(13) 0.0281(10) 0.0016(9) 0.0002(9) -0.0058(11)
C11 0.0371(11) 0.0437(12) 0.0286(10) -0.0048(9) -0.0004(9) -0.0071(11)
C12 0.0504(13) 0.0419(13) 0.0283(10) -0.0027(9) 0.0004(11) 0.0006(13)
C13 0.0587(15) 0.0379(12) 0.0336(11) -0.0015(9) -0.0008(11) 0.0041(12)
C14 0.0625(15) 0.0383(13) 0.0328(11) 0.0010(9) -0.0043(11) 0.0041(13)
C15 0.0672(16) 0.0349(12) 0.0341(11) 0.0026(9) -0.0055(12) 0.0015(13)
C16 0.0604(15) 0.0308(11) 0.0303(10) 0.0004(9) -0.0051(11) -0.0016(11)
C17 0.0520(14) 0.0329(11) 0.0319(10) 0.0006(9) 0.0000(11) -0.0011(11)
C18 0.096(2) 0.0519(15) 0.0298(11) 0.0020(11) -0.0114(14) 0.0070(18)

loop_
_atom_type_symbol
_atom_type_description
_atom_type_scat_dispersion_real
_atom_type_scat_dispersion_imag
_atom_type_scat_source
C C 0.0033 0.0000 'International Tables Vol C Tables 4.2.6.8 and 6.1.1.4'
H H 0.0000 0.0000 'International Tables Vol C Tables 4.2.6.8 and 6.1.1.4'
O O 0.0106 0.0000 'International Tables Vol C Tables 4.2.6.8 and 6.1.1.4'

loop_
_geom_angle_atom_site_label_1
_geom_angle_atom_site_label_2
_geom_angle_atom_site_label_3
_geom_angle
C1 O2 C17 119.2(2)
C9 O3 C10 60.67(14)
C11 O4 H4 110(2)
C16 O5 H5 109(3)
O1 C1 O2 123.0(2)
O1 C1 C2 124.9(2)
O2 C1 C2 112.0(2)
C1 C2 C3 112.1(2)
C1 C2 H2A 109.2
C3 C2 H2A 109.2
C1 C2 H2B 109.2
C3 C2 H2B 109.2
H2A C2 H2B 107.9
C4 C3 C2 113.4(2)
C4 C3 H3A 108.9
C2 C3 H3A 108.9
C4 C3 H3B 108.9
C2 C3 H3B 108.9
H3A C3 H3B 107.7
C3 C4 C5 112.2(2)
C3 C4 H4A 109.2
C5 C4 H4A 109.2
C3 C4 H4B 109.2
C5 C4 H4B 109.2
H4A C4 H4B 107.9
C6 C5 C4 112.3(2)
C6 C5 H5A 109.1
C4 C5 H5A 109.1
C6 C5 H5B 109.1
C4 C5 H5B 109.1
H5A C5 H5B 107.9
C7 C6 C5 113.1(2)
C7 C6 H6A 109.0
C5 C6 H6A 109.0
C7 C6 H6B 109.0
C5 C6 H6B 109.0
H6A C6 H6B 107.8
C6 C7 C8 112.8(2)
C6 C7 H7A 109.0
C8 C7 H7A 109.0
C6 C7 H7B 109.0
C8 C7 H7B 109.0
H7A C7 H7B 107.8
C9 C8 C7 112.7(2)
C9 C8 H8A 109.1
C7 C8 H8A 109.1
C9 C8 H8B 109.1
C7 C8 H8B 109.1
H8A C8 H8B 107.8
O3 C9 C10 59.81(14)
O3 C9 C8 116.9(2)
C10 C9 C8 126.3(2)
O3 C9 H9 114.1
C10 C9 H9 114.1
C8 C9 H9 114.1
O3 C10 C9 59.52(14)
O3 C10 C11 113.71(19)
C9 C10 C11 125.2(2)
O3 C10 H10 115.2
C9 C10 H10 115.2
C11 C10 H10 115.2
O4 C11 C12 108.85(19)
O4 C11 C10 109.80(18)
C12 C11 C10 109.8(2)
O4 C11 H11 109.4
C12 C11 H11 109.4
C10 C11 H11 109.4
C13 C12 C11 176.6(3)
C12 C13 C14 179.5(3)
C15 C14 C13 178.2(3)
C14 C15 C16 176.4(3)
O5 C16 C15 110.1(2)
O5 C16 C17 108.08(18)
C15 C16 C17 111.78(19)
O5 C16 H16 108.9
C15 C16 H16 108.9
C17 C16 H16 108.9
O2 C17 C18 109.3(2)
O2 C17 C16 103.25(18)
C18 C17 C16 112.1(2)
O2 C17 H17 110.7
C18 C17 H17 110.7
C16 C17 H17 110.7
C17 C18 H18A 109.5
C17 C18 H18B 109.5
H18A C18 H18B 109.5
C17 C18 H18C 109.5
H18A C18 H18C 109.5
H18B C18 H18C 109.5

loop_
_geom_bond_atom_site_label_1
_geom_bond_atom_site_label_2
_geom_bond_distance
O1 C1 1.210(3)
O2 C1 1.328(3)
O2 C17 1.454(3)
O3 C9 1.446(3)
O3 C10 1.451(3)
O4 C11 1.417(3)
O4 H4 0.83(3)
O5 C16 1.411(3)
O5 H5 0.85(4)
C1 C2 1.493(3)
C2 C3 1.529(3)
C2 H2A 0.9700
C2 H2B 0.9700
C3 C4 1.509(3)
C3 H3A 0.9700
C3 H3B 0.9700
C4 C5 1.525(3)
C4 H4A 0.9700
C4 H4B 0.9700
C5 C6 1.519(3)
C5 H5A 0.9700
C5 H5B 0.9700
C6 C7 1.515(3)
C6 H6A 0.9700
C6 H6B 0.9700
C7 C8 1.524(3)
C7 H7A 0.9700
C7 H7B 0.9700
C8 C9 1.493(4)
C8 H8A 0.9700
C8 H8B 0.9700
C9 C10 1.463(3)
C9 H9 0.9800
C10 C11 1.504(3)
C10 H10 0.9800
C11 C12 1.477(3)
C11 H11 0.9800
C12 C13 1.183(3)
C13 C14 1.383(3)
C14 C15 1.190(3)
C15 C16 1.480(3)
C16 C17 1.535(3)
C16 H16 0.9800
C17 C18 1.497(3)
C17 H17 0.9800
C18 H18A 0.9600
C18 H18B 0.9600
C18 H18C 0.9600

loop_
_geom_hbond_atom_site_label_D
_geom_hbond_atom_site_label_H
_geom_hbond_atom_site_label_A
_geom_hbond_distance_DH
_geom_hbond_distance_HA
_geom_hbond_distance_DA
_geom_hbond_angle_DHA
_geom_hbond_site_symmetry_A
O4 H4 O3 0.83(3) 2.05(3) 2.870(2) 168(3) 4_475
O5 H5 O1 0.85(4) 2.00(4) 2.842(3) 175(4) 1_565

loop_
_geom_torsion_atom_site_label_1
_geom_torsion_atom_site_label_2
_geom_torsion_atom_site_label_3
_geom_torsion_atom_site_label_4
_geom_torsion
C17 O2 C1 O1 2.1(3)
C17 O2 C1 C2 -178.05(17)
O1 C1 C2 C3 66.5(3)
O2 C1 C2 C3 -113.3(2)
C1 C2 C3 C4 57.5(3)
C2 C3 C4 C5 177.4(2)
C3 C4 C5 C6 175.4(2)
C4 C5 C6 C7 175.8(2)
C5 C6 C7 C8 177.8(2)
C6 C7 C8 C9 61.1(3)
C10 O3 C9 C8 118.3(2)
C7 C8 C9 O3 -178.39(18)
C7 C8 C9 C10 -107.5(3)
C9 O3 C10 C11 -118.2(2)
C8 C9 C10 O3 -102.8(3)
O3 C9 C10 C11 99.0(2)
C8 C9 C10 C11 -3.9(4)
O3 C10 C11 O4 -71.7(2)
C9 C10 C11 O4 -140.1(2)
O3 C10 C11 C12 168.61(19)
C9 C10 C11 C12 100.2(3)
O4 C11 C12 C13 -166(5)
C10 C11 C12 C13 -46(5)
C11 C12 C13 C14 130(34)
C12 C13 C14 C15 -11(42)
C13 C14 C15 C16 50(13)
C14 C15 C16 O5 27(5)
C14 C15 C16 C17 147(5)
C1 O2 C17 C18 89.9(3)
C1 O2 C17 C16 -150.6(2)
O5 C16 C17 O2 -173.05(18)
C15 C16 C17 O2 65.6(3)
O5 C16 C17 C18 -55.5(3)
C15 C16 C17 C18 -176.8(2)
